data_7227587
loop_
_publ_author_name
'Ridenour, J. August'
'Carter, Korey P.'
'Butcher, Ray J.'
'Cahill, Christopher L.'

_publ_section_title
;
 RE-p-halobenzoic acid--terpyridine complexes, Part II: structural
 diversity, supramolecular assembly, and luminescence properties in a
 series of p-bromobenzoic acid rare-earth hybrid materials
;
_journal_issue 8
_journal_name_full CrystEngComm
_journal_page_first 1172
_journal_paper_doi 10.1039/C6CE02355J
_journal_volume 19
_journal_year 2017
_chemical_formula_sum 'C72 H50 Br6 N6 O14 Sm2'
_chemical_formula_weight 2003.30
_space_group_crystal_system triclinic
_space_group_IT_number 2
_space_group_name_Hall '-P 1'
_space_group_name_H-M_alt 'P -1'
_symmetry_cell_setting triclinic
_symmetry_Int_Tables_number 2
_symmetry_space_group_name_Hall '-P 1'
_symmetry_space_group_name_H-M 'P -1'
_atom_sites_solution_hydrogens mixed
_audit_creation_method SHELXL-2014/7
_audit_update_record
;
2016-11-03 deposited with the CCDC.
2017-01-30 downloaded from the CCDC.
;
_cell_angle_alpha 69.087(3)
_cell_angle_beta 88.723(3)
_cell_angle_gamma 74.262(3)
_cell_formula_units_Z 1
_cell_length_a 10.974(2)
_cell_length_b 12.601(2)
_cell_length_c 14.083(3)
_cell_measurement_reflns_used 24269
_cell_measurement_temperature 293(2)
_cell_measurement_theta_max 50.942
_cell_measurement_theta_min 4.483
_cell_volume 1744.9(6)
_computing_cell_refinement 'SAINT, Bruker-AXS'
_computing_data_collection 'APEX, Bruker-AXS'
_computing_data_reduction 'SAINT, Bruker-AXS'
_computing_molecular_graphics 'WINGX (Farrugia, 2012)'
_computing_publication_material 'Crystal Maker (Palmer, 2009)'
_computing_structure_refinement 'SHELXL-2014/7 (Sheldrick, 2014)'
_computing_structure_solution 'SIR92 (Gualardi, 1994)'
_diffrn_ambient_temperature 293(2)
_diffrn_measured_fraction_theta_full 1.000
_diffrn_measured_fraction_theta_max 0.992
_diffrn_measurement_device_type 'Bruker SMART ApexII'
_diffrn_measurement_method 'omega scans'
_diffrn_radiation_probe x-ray
_diffrn_radiation_type MoK\a
_diffrn_radiation_wavelength 0.71073
_diffrn_reflns_av_R_equivalents 0.0570
_diffrn_reflns_av_unetI/netI 0.0726
_diffrn_reflns_Laue_measured_fraction_full 1.000
_diffrn_reflns_Laue_measured_fraction_max 0.992
_diffrn_reflns_limit_h_max 14
_diffrn_reflns_limit_h_min -14
_diffrn_reflns_limit_k_max 16
_diffrn_reflns_limit_k_min -16
_diffrn_reflns_limit_l_max 18
_diffrn_reflns_limit_l_min -18
_diffrn_reflns_number 24256
_diffrn_reflns_point_group_measured_fraction_full 1.000
_diffrn_reflns_point_group_measured_fraction_max 0.992
_diffrn_reflns_theta_full 25.500
_diffrn_reflns_theta_max 28.252
_diffrn_reflns_theta_min 1.803
_diffrn_source 'Fine-focus sealed tube'
_diffrn_source_type Siemens
_exptl_absorpt_coefficient_mu 5.171
_exptl_absorpt_correction_T_max 0.7457
_exptl_absorpt_correction_T_min 0.6831
_exptl_absorpt_correction_type multi-scan
_exptl_absorpt_process_details 'SADABS, G. Sheldrick (2015)'
_exptl_crystal_colour Colorless
_exptl_crystal_density_diffrn 1.907
_exptl_crystal_description Plate
_exptl_crystal_F_000 970
_exptl_crystal_recrystallization_method Hydrothermal
_exptl_crystal_size_max 0.231
_exptl_crystal_size_mid 0.136
_exptl_crystal_size_min 0.061
_refine_diff_density_max 1.703
_refine_diff_density_min -1.424
_refine_diff_density_rms 0.157
_refine_ls_extinction_method none
_refine_ls_goodness_of_fit_ref 0.937
_refine_ls_hydrogen_treatment mixed
_refine_ls_matrix_type full
_refine_ls_number_parameters 459
_refine_ls_number_reflns 8568
_refine_ls_number_restraints 0
_refine_ls_restrained_S_all 0.937
_refine_ls_R_factor_all 0.0621
_refine_ls_R_factor_gt 0.0387
_refine_ls_shift/su_max 0.001
_refine_ls_shift/su_mean 0.000
_refine_ls_structure_factor_coef Fsqd
_refine_ls_weighting_details 'w=1/[\s^2^(Fo^2^)+(0.0415P)^2^] where P=(Fo^2^+2Fc^2^)/3'
_refine_ls_weighting_scheme calc
_refine_ls_wR_factor_gt 0.0769
_refine_ls_wR_factor_ref 0.0859
_reflns_Friedel_coverage 0.000
_reflns_number_gt 6612
_reflns_number_total 8568
_reflns_threshold_expression 'I > 2\s(I)'
_cod_data_source_file c6ce02355j2.cif
_cod_data_source_block Complex_5
_cod_depositor_comments 'Adding full bibliography for 7227579--7227602.cif.'
_cod_original_cell_volume 1744.8(6)
_cod_database_code 7227587
_shelx_space_group_comment
;
The symmetry employed for this shelxl refinement is uniquely defined
by the following loop, which should always be used as a source of
symmetry information in preference to the above space-group names.
They are only intended as comments.
;

loop_
_space_group_symop_operation_xyz
'x, y, z'
'-x, -y, -z'

loop_
_atom_site_label
_atom_site_type_symbol
_atom_site_fract_x
_atom_site_fract_y
_atom_site_fract_z
_atom_site_U_iso_or_equiv
_atom_site_adp_type
_atom_site_occupancy
_atom_site_site_symmetry_order
_atom_site_calc_flag
_atom_site_refinement_flags_posn
_atom_site_refinement_flags_adp
Sm01 Sm 0.64575(2) 0.28584(2) 0.50841(2) 0.01038(6) Uani 1 1 d . .
Br1 Br 1.21750(4) 0.51348(5) 0.07039(4) 0.02933(12) Uani 1 1 d . .
O1 O 0.7983(3) 0.4037(2) 0.4371(2) 0.0164(6) Uani 1 1 d . .
N3 N 0.5219(3) 0.2005(3) 0.4143(3) 0.0140(7) Uani 1 1 d . .
O2 O 0.7706(3) 0.2887(2) 0.3566(2) 0.0153(6) Uani 1 1 d . .
O3 O 0.4380(3) 0.2955(2) 0.5864(2) 0.0179(6) Uani 1 1 d . .
O4 O 0.6005(2) 0.1496(2) 0.6792(2) 0.0156(6) Uani 1 1 d . .
C29 C 0.3106(4) 0.2867(4) 0.7681(3) 0.0174(9) Uani 1 1 d . .
H22 H 0.2914 0.3602 0.7154 0.021 Uiso 1 1 calc R U
C26 C 0.3646(4) 0.0654(4) 0.9227(3) 0.0232(10) Uani 1 1 d . .
H19 H 0.3808 -0.0092 0.9738 0.028 Uiso 1 1 calc R U
C5 C 0.9134(4) 0.0559(3) 0.6368(3) 0.0156(9) Uani 1 1 d . .
C4 C 1.0143(4) -0.0091(4) 0.7124(3) 0.0222(10) Uani 1 1 d . .
H4 H 1.0456 -0.0907 0.7307 0.027 Uiso 1 1 calc R U
N2 N 0.7480(3) 0.0670(3) 0.5207(2) 0.0129(7) Uani 1 1 d . .
C10 C 0.6969(4) 0.0210(3) 0.4635(3) 0.0134(8) Uani 1 1 d . .
C35 C 0.4961(4) 0.6047(4) 0.0632(3) 0.0217(10) Uani 1 1 d . .
H35 H 0.5533 0.5710 0.0252 0.026 Uiso 1 1 calc R U
N1 N 0.8644(3) 0.1738(3) 0.6122(3) 0.0141(7) Uani 1 1 d . .
C11 C 0.5717(4) 0.0941(3) 0.4052(3) 0.0123(8) Uani 1 1 d . .
C21 C 1.0138(4) 0.4125(4) 0.1360(3) 0.0171(9) Uani 1 1 d . .
H28 H 1.0222 0.3941 0.0774 0.020 Uiso 1 1 calc R U
C6 C 0.8585(4) 0.0017(3) 0.5776(3) 0.0125(8) Uani 1 1 d . .
C17 C 0.9124(4) 0.4070(3) 0.2905(3) 0.0120(8) Uani 1 1 d . .
C20 C 1.0900(4) 0.4734(4) 0.1580(3) 0.0182(9) Uani 1 1 d . .
C14 C 0.3382(4) 0.2286(4) 0.3085(3) 0.0180(9) Uani 1 1 d . .
H14 H 0.2589 0.2767 0.2763 0.022 Uiso 1 1 calc R U
C33 C 0.3167(4) 0.7616(4) 0.0697(3) 0.0193(10) Uani 1 1 d . .
H33 H 0.2534 0.8313 0.0362 0.023 Uiso 1 1 calc R U
C22 C 0.9248(4) 0.3796(3) 0.2031(3) 0.0160(9) Uani 1 1 d . .
H29 H 0.8728 0.3386 0.1894 0.019 Uiso 1 1 calc R U
C13 C 0.3900(4) 0.1201(4) 0.2994(3) 0.0189(9) Uani 1 1 d . .
H13 H 0.3465 0.0933 0.2610 0.023 Uiso 1 1 calc R U
C15 C 0.4067(4) 0.2641(4) 0.3665(3) 0.0176(9) Uani 1 1 d . .
H15 H 0.3706 0.3369 0.3728 0.021 Uiso 1 1 calc R U
C30 C 0.4352(4) 0.5516(3) 0.3402(3) 0.0145(9) Uani 1 1 d . .
C2 C 1.0197(4) 0.1697(4) 0.7307(3) 0.0252(11) Uani 1 1 d . .
H2 H 1.0551 0.2111 0.7600 0.030 Uiso 1 1 calc R U
C28 C 0.2404(4) 0.2710(4) 0.8523(3) 0.0193(10) Uani 1 1 d . .
H21 H 0.1764 0.3337 0.8580 0.023 Uiso 1 1 calc R U
C19 C 1.0787(4) 0.5030(4) 0.2441(3) 0.0197(10) Uani 1 1 d . .
H26 H 1.1302 0.5449 0.2569 0.024 Uiso 1 1 calc R U
C1 C 0.9182(4) 0.2283(4) 0.6571(3) 0.0193(9) Uani 1 1 d . .
H1 H 0.8861 0.3099 0.6381 0.023 Uiso 1 1 calc R U
C9 C 0.7561(4) -0.0911(3) 0.4617(3) 0.0166(9) Uani 1 1 d . .
H9 H 0.7189 -0.1212 0.4222 0.020 Uiso 1 1 calc R U
C18 C 0.9899(4) 0.4694(3) 0.3107(3) 0.0158(9) Uani 1 1 d . .
H25 H 0.9817 0.4882 0.3691 0.019 Uiso 1 1 calc R U
C34 C 0.3987(4) 0.7060(4) 0.0153(3) 0.0194(9) Uani 1 1 d . .
C31 C 0.4237(4) 0.6064(3) 0.2260(3) 0.0130(8) Uani 1 1 d . .
C36 C 0.5076(4) 0.5531(3) 0.1699(3) 0.0156(9) Uani 1 1 d . .
H36 H 0.5713 0.4836 0.2031 0.019 Uiso 1 1 calc R U
C25 C 0.4366(4) 0.0844(4) 0.8402(3) 0.0196(10) Uani 1 1 d . .
H18 H 0.5046 0.0229 0.8374 0.024 Uiso 1 1 calc R U
C24 C 0.4097(4) 0.1941(3) 0.7609(3) 0.0132(9) Uani 1 1 d . .
C32 C 0.3305(4) 0.7114(3) 0.1752(3) 0.0174(9) Uani 1 1 d . .
H32 H 0.2765 0.7487 0.2127 0.021 Uiso 1 1 calc R U
C23 C 0.4878(4) 0.2142(4) 0.6701(3) 0.0161(9) Uani 1 1 d . .
C7 C 0.9218(4) -0.1114(3) 0.5772(3) 0.0171(9) Uani 1 1 d . .
H7 H 0.9984 -0.1548 0.6162 0.020 Uiso 1 1 calc R U
C16 C 0.8206(4) 0.3649(3) 0.3649(3) 0.0138(9) Uani 1 1 d . .
C27 C 0.2680(4) 0.1591(4) 0.9282(3) 0.0212(10) Uani 1 1 d . .
O5 O 0.5192(3) 0.4551(2) 0.3820(2) 0.0168(6) Uani 1 1 d . .
C8 C 0.8690(4) -0.1567(4) 0.5183(3) 0.0190(9) Uani 1 1 d . .
H8 H 0.9096 -0.2312 0.5169 0.023 Uiso 1 1 calc R U
C3 C 1.0666(4) 0.0495(4) 0.7591(4) 0.0294(11) Uani 1 1 d . .
H3 H 1.1333 0.0077 0.8096 0.035 Uiso 1 1 calc R U
C12 C 0.5081(4) 0.0525(4) 0.3491(3) 0.0168(9) Uani 1 1 d . .
H12 H 0.5447 -0.0212 0.3447 0.020 Uiso 1 1 calc R U
Br2 Br 0.16858(5) 0.13297(5) 1.04293(4) 0.03875(14) Uani 1 1 d . .
O6 O 0.3570(3) 0.6042(2) 0.3877(2) 0.0151(6) Uani 1 1 d . .
OW1 O 0.8204(4) -0.4018(4) 0.4912(3) 0.0301(9) Uani 1 1 d . .
Br3 Br 0.37483(6) 0.76712(5) -0.12995(4) 0.03862(14) Uani 1 1 d . .
HW1B H 0.753(5) -0.374(5) 0.480(4) 0.034(18) Uiso 1 1 d . .
HW1A H 0.826(6) -0.460(5) 0.485(5) 0.05(2) Uiso 1 1 d . .

loop_
_atom_site_aniso_label
_atom_site_aniso_U_11
_atom_site_aniso_U_22
_atom_site_aniso_U_33
_atom_site_aniso_U_23
_atom_site_aniso_U_13
_atom_site_aniso_U_12
Sm01 0.01119(10) 0.00696(10) 0.01330(11) -0.00526(8) 0.00060(8) -0.00092(7)
Br1 0.0227(3) 0.0444(3) 0.0253(3) -0.0119(2) 0.0090(2) -0.0180(2)
O1 0.0206(16) 0.0149(15) 0.0171(16) -0.0079(13) 0.0057(13) -0.0079(12)
N3 0.0160(18) 0.0086(16) 0.0185(19) -0.0060(14) 0.0026(15) -0.0041(14)
O2 0.0180(15) 0.0115(14) 0.0148(16) -0.0040(12) 0.0019(12) -0.0026(12)
O3 0.0174(15) 0.0169(15) 0.0160(16) -0.0046(13) 0.0004(12) -0.0013(12)
O4 0.0137(15) 0.0096(14) 0.0198(16) -0.0031(12) 0.0017(12) -0.0006(12)
C29 0.021(2) 0.018(2) 0.014(2) -0.0053(18) 0.0014(18) -0.0071(18)
C26 0.028(3) 0.022(2) 0.022(3) -0.009(2) 0.007(2) -0.011(2)
C5 0.014(2) 0.012(2) 0.019(2) -0.0042(18) 0.0021(17) -0.0022(17)
C4 0.021(2) 0.013(2) 0.025(3) -0.0011(19) -0.006(2) -0.0016(18)
N2 0.0139(17) 0.0105(17) 0.0126(18) -0.0034(14) 0.0038(14) -0.0021(14)
C10 0.017(2) 0.012(2) 0.012(2) -0.0032(17) 0.0075(17) -0.0070(17)
C35 0.021(2) 0.027(3) 0.028(3) -0.019(2) 0.011(2) -0.011(2)
N1 0.0140(18) 0.0133(17) 0.0175(19) -0.0076(15) 0.0019(15) -0.0052(14)
C11 0.016(2) 0.0086(19) 0.012(2) -0.0017(16) 0.0043(16) -0.0048(16)
C21 0.019(2) 0.018(2) 0.016(2) -0.0074(18) 0.0022(18) -0.0056(18)
C6 0.011(2) 0.0078(19) 0.015(2) -0.0028(16) 0.0041(16) 0.0004(15)
C17 0.012(2) 0.0072(19) 0.016(2) -0.0045(16) -0.0011(16) -0.0002(15)
C20 0.015(2) 0.014(2) 0.020(2) 0.0019(18) 0.0008(18) -0.0052(17)
C14 0.018(2) 0.014(2) 0.019(2) -0.0030(18) 0.0011(18) -0.0045(17)
C33 0.030(3) 0.008(2) 0.015(2) -0.0006(17) 0.0002(19) -0.0022(18)
C22 0.014(2) 0.012(2) 0.022(2) -0.0042(18) -0.0007(18) -0.0063(17)
C13 0.021(2) 0.022(2) 0.019(2) -0.0097(19) 0.0016(19) -0.0117(19)
C15 0.018(2) 0.011(2) 0.024(2) -0.0066(18) 0.0014(18) -0.0028(17)
C30 0.014(2) 0.011(2) 0.022(2) -0.0085(18) -0.0019(18) -0.0052(17)
C2 0.024(3) 0.029(3) 0.026(3) -0.015(2) -0.004(2) -0.005(2)
C28 0.014(2) 0.021(2) 0.024(3) -0.012(2) -0.0003(18) -0.0003(18)
C19 0.015(2) 0.018(2) 0.027(3) -0.008(2) 0.0003(19) -0.0050(18)
C1 0.015(2) 0.024(2) 0.022(2) -0.013(2) 0.0028(18) -0.0044(18)
C9 0.018(2) 0.012(2) 0.022(2) -0.0099(18) 0.0041(18) -0.0020(17)
C18 0.015(2) 0.016(2) 0.017(2) -0.0065(17) 0.0016(17) -0.0024(17)
C34 0.030(2) 0.018(2) 0.012(2) -0.0017(18) 0.0043(19) -0.014(2)
C31 0.015(2) 0.011(2) 0.017(2) -0.0069(17) 0.0018(17) -0.0065(16)
C36 0.011(2) 0.014(2) 0.023(2) -0.0105(19) 0.0028(18) -0.0022(17)
C25 0.020(2) 0.014(2) 0.023(2) -0.0078(19) 0.0006(19) -0.0017(18)
C24 0.016(2) 0.013(2) 0.017(2) -0.0098(17) -0.0003(17) -0.0072(17)
C32 0.019(2) 0.013(2) 0.019(2) -0.0069(18) -0.0020(18) -0.0010(17)
C23 0.020(2) 0.013(2) 0.022(2) -0.0120(19) 0.0044(19) -0.0079(18)
C7 0.016(2) 0.0068(19) 0.023(2) -0.0028(18) 0.0008(18) 0.0017(16)
C16 0.013(2) 0.0061(19) 0.018(2) -0.0015(17) -0.0016(17) -0.0001(16)
C27 0.019(2) 0.032(3) 0.020(2) -0.016(2) 0.0074(19) -0.012(2)
O5 0.0177(15) 0.0093(14) 0.0216(17) -0.0071(12) -0.0044(13) 0.0013(12)
C8 0.020(2) 0.010(2) 0.025(3) -0.0055(18) 0.0040(19) -0.0026(17)
C3 0.024(3) 0.028(3) 0.033(3) -0.011(2) -0.011(2) 0.000(2)
C12 0.022(2) 0.014(2) 0.017(2) -0.0078(18) 0.0042(18) -0.0066(18)
Br2 0.0367(3) 0.0489(3) 0.0273(3) -0.0120(3) 0.0164(2) -0.0105(3)
O6 0.0175(15) 0.0142(15) 0.0141(15) -0.0072(12) 0.0004(12) -0.0025(12)
OW1 0.022(2) 0.026(2) 0.046(2) -0.0217(19) -0.0089(18) 0.0005(17)
Br3 0.0590(4) 0.0333(3) 0.0156(3) -0.0031(2) 0.0129(2) -0.0090(3)

loop_
_atom_type_symbol
_atom_type_description
_atom_type_scat_dispersion_real
_atom_type_scat_dispersion_imag
_atom_type_scat_source
C C 0.0033 0.0016 'International Tables Vol C Tables 4.2.6.8 and 6.1.1.4'
H H 0.0000 0.0000 'International Tables Vol C Tables 4.2.6.8 and 6.1.1.4'
N N 0.0061 0.0033 'International Tables Vol C Tables 4.2.6.8 and 6.1.1.4'
O O 0.0106 0.0060 'International Tables Vol C Tables 4.2.6.8 and 6.1.1.4'
Br Br -0.2901 2.4595 'International Tables Vol C Tables 4.2.6.8 and 6.1.1.4'
Sm Sm -0.1638 3.4418 'International Tables Vol C Tables 4.2.6.8 and 6.1.1.4'

loop_
_geom_angle_atom_site_label_1
_geom_angle_atom_site_label_2
_geom_angle_atom_site_label_3
_geom_angle
_geom_angle_site_symmetry_1
_geom_angle_site_symmetry_3
O5 Sm01 O6 89.55(9) . 2_666
O5 Sm01 O1 77.13(10) . .
O6 Sm01 O1 75.21(9) 2_666 .
O5 Sm01 O3 80.91(9) . .
O6 Sm01 O3 75.00(9) 2_666 .
O1 Sm01 O3 142.83(9) . .
O5 Sm01 O2 78.97(9) . .
O6 Sm01 O2 127.76(9) 2_666 .
O1 Sm01 O2 52.57(9) . .
O3 Sm01 O2 149.08(9) . .
O5 Sm01 O4 132.87(9) . .
O6 Sm01 O4 77.80(9) 2_666 .
O1 Sm01 O4 139.08(9) . .
O3 Sm01 O4 52.00(9) . .
O2 Sm01 O4 143.07(8) . .
O5 Sm01 N3 77.12(10) . .
O6 Sm01 N3 148.52(10) 2_666 .
O1 Sm01 N3 127.48(10) . .
O3 Sm01 N3 74.80(10) . .
O2 Sm01 N3 77.98(10) . .
O4 Sm01 N3 90.49(10) . .
O5 Sm01 N1 148.44(10) . .
O6 Sm01 N1 79.71(10) 2_666 .
O1 Sm01 N1 71.46(10) . .
O3 Sm01 N1 123.60(10) . .
O2 Sm01 N1 84.38(10) . .
O4 Sm01 N1 73.91(10) . .
N3 Sm01 N1 125.31(10) . .
O5 Sm01 N2 133.67(10) . .
O6 Sm01 N2 136.78(10) 2_666 .
O1 Sm01 N2 109.00(9) . .
O3 Sm01 N2 107.88(10) . .
O2 Sm01 N2 71.26(9) . .
O4 Sm01 N2 72.28(9) . .
N3 Sm01 N2 62.71(10) . .
N1 Sm01 N2 62.60(10) . .
O5 Sm01 C16 76.07(10) . .
O6 Sm01 C16 101.50(11) 2_666 .
O1 Sm01 C16 26.31(10) . .
O3 Sm01 C16 156.77(10) . .
O2 Sm01 C16 26.27(10) . .
O4 Sm01 C16 150.71(10) . .
N3 Sm01 C16 102.69(11) . .
N1 Sm01 C16 77.15(11) . .
N2 Sm01 C16 90.51(10) . .
O5 Sm01 C23 106.77(11) . .
O6 Sm01 C23 71.91(10) 2_666 .
O1 Sm01 C23 146.80(10) . .
O3 Sm01 C23 26.16(10) . .
O2 Sm01 C23 160.10(10) . .
O4 Sm01 C23 26.15(10) . .
N3 Sm01 C23 84.68(11) . .
N1 Sm01 C23 97.99(11) . .
N2 Sm01 C23 92.19(11) . .
C16 Sm01 C23 172.58(11) . .
C16 O1 Sm01 93.1(2) . .
C15 N3 C11 116.8(3) . .
C15 N3 Sm01 120.6(3) . .
C11 N3 Sm01 122.5(3) . .
C16 O2 Sm01 92.6(2) . .
C23 O3 Sm01 93.3(2) . .
C23 O4 Sm01 91.5(2) . .
C28 C29 C24 121.2(4) . .
C28 C29 H22 119.4 . .
C24 C29 H22 119.4 . .
C25 C26 C27 118.8(4) . .
C25 C26 H19 120.6 . .
C27 C26 H19 120.6 . .
N1 C5 C4 120.9(4) . .
N1 C5 C6 116.5(3) . .
C4 C5 C6 122.6(4) . .
C3 C4 C5 119.2(4) . .
C3 C4 H4 120.4 . .
C5 C4 H4 120.4 . .
C6 N2 C10 118.7(3) . .
C6 N2 Sm01 120.4(3) . .
C10 N2 Sm01 120.6(2) . .
N2 C10 C9 121.6(4) . .
N2 C10 C11 116.9(3) . .
C9 C10 C11 121.5(4) . .
C34 C35 C36 119.2(4) . .
C34 C35 H35 120.4 . .
C36 C35 H35 120.4 . .
C1 N1 C5 118.6(4) . .
C1 N1 Sm01 119.2(3) . .
C5 N1 Sm01 121.1(3) . .
N3 C11 C12 122.1(4) . .
N3 C11 C10 116.4(3) . .
C12 C11 C10 121.5(3) . .
C20 C21 C22 118.6(4) . .
C20 C21 H28 120.7 . .
C22 C21 H28 120.7 . .
N2 C6 C7 121.4(4) . .
N2 C6 C5 117.3(3) . .
C7 C6 C5 121.2(4) . .
C22 C17 C18 119.8(4) . .
C22 C17 C16 119.8(4) . .
C18 C17 C16 120.4(4) . .
C21 C20 C19 121.9(4) . .
C21 C20 Br1 119.3(3) . .
C19 C20 Br1 118.7(3) . .
C15 C14 C13 118.5(4) . .
C15 C14 H14 120.8 . .
C13 C14 H14 120.8 . .
C34 C33 C32 118.6(4) . .
C34 C33 H33 120.7 . .
C32 C33 H33 120.7 . .
C21 C22 C17 120.6(4) . .
C21 C22 H29 119.7 . .
C17 C22 H29 119.7 . .
C14 C13 C12 118.2(4) . .
C14 C13 H13 120.9 . .
C12 C13 H13 120.9 . .
N3 C15 C14 124.2(4) . .
N3 C15 H15 117.9 . .
C14 C15 H15 117.9 . .
O5 C30 O6 124.6(4) . .
O5 C30 C31 117.8(4) . .
O6 C30 C31 117.6(3) . .
C3 C2 C1 118.4(4) . .
C3 C2 H2 120.8 . .
C1 C2 H2 120.8 . .
C29 C28 C27 118.2(4) . .
C29 C28 H21 120.9 . .
C27 C28 H21 120.9 . .
C18 C19 C20 119.1(4) . .
C18 C19 H26 120.5 . .
C20 C19 H26 120.5 . .
N1 C1 C2 123.3(4) . .
N1 C1 H1 118.3 . .
C2 C1 H1 118.3 . .
C8 C9 C10 119.8(4) . .
C8 C9 H9 120.1 . .
C10 C9 H9 120.1 . .
C19 C18 C17 120.0(4) . .
C19 C18 H25 120.0 . .
C17 C18 H25 120.0 . .
C33 C34 C35 121.8(4) . .
C33 C34 Br3 119.5(3) . .
C35 C34 Br3 118.7(3) . .
C32 C31 C36 119.3(4) . .
C32 C31 C30 120.5(4) . .
C36 C31 C30 120.1(4) . .
C31 C36 C35 119.8(4) . .
C31 C36 H36 120.1 . .
C35 C36 H36 120.1 . .
C26 C25 C24 121.2(4) . .
C26 C25 H18 119.4 . .
C24 C25 H18 119.4 . .
C25 C24 C29 118.6(4) . .
C25 C24 C23 121.1(4) . .
C29 C24 C23 120.3(4) . .
C33 C32 C31 121.2(4) . .
C33 C32 H32 119.4 . .
C31 C32 H32 119.4 . .
O4 C23 O3 121.8(4) . .
O4 C23 C24 119.4(4) . .
O3 C23 C24 118.8(4) . .
O4 C23 Sm01 62.3(2) . .
O3 C23 Sm01 60.6(2) . .
C24 C23 Sm01 169.4(3) . .
C8 C7 C6 119.2(4) . .
C8 C7 H7 120.4 . .
C6 C7 H7 120.4 . .
O2 C16 O1 121.6(4) . .
O2 C16 C17 119.5(4) . .
O1 C16 C17 118.8(4) . .
O2 C16 Sm01 61.1(2) . .
O1 C16 Sm01 60.5(2) . .
C17 C16 Sm01 179.4(3) . .
C26 C27 C28 121.9(4) . .
C26 C27 Br2 118.8(3) . .
C28 C27 Br2 119.2(3) . .
C30 O5 Sm01 160.5(3) . .
C9 C8 C7 119.3(4) . .
C9 C8 H8 120.4 . .
C7 C8 H8 120.4 . .
C2 C3 C4 119.5(4) . .
C2 C3 H3 120.3 . .
C4 C3 H3 120.3 . .
C11 C12 C13 120.1(4) . .
C11 C12 H12 119.9 . .
C13 C12 H12 119.9 . .
C30 O6 Sm01 139.1(3) . 2_666
HW1B OW1 HW1A 102(6) . .

loop_
_geom_bond_atom_site_label_1
_geom_bond_atom_site_label_2
_geom_bond_distance
_geom_bond_site_symmetry_2
Sm01 O5 2.332(3) .
Sm01 O6 2.342(3) 2_666
Sm01 O1 2.495(3) .
Sm01 O3 2.500(3) .
Sm01 O2 2.508(3) .
Sm01 O4 2.538(3) .
Sm01 N3 2.579(3) .
Sm01 N1 2.595(3) .
Sm01 N2 2.624(3) .
Sm01 C16 2.861(4) .
Sm01 C23 2.865(4) .
Br1 C20 1.897(4) .
O1 C16 1.270(5) .
N3 C15 1.341(5) .
N3 C11 1.355(5) .
O2 C16 1.267(5) .
O3 C23 1.265(5) .
O4 C23 1.263(5) .
C29 C28 1.383(6) .
C29 C24 1.395(5) .
C29 H22 0.9300 .
C26 C25 1.377(6) .
C26 C27 1.380(6) .
C26 H19 0.9300 .
C5 N1 1.349(5) .
C5 C4 1.403(6) .
C5 C6 1.476(6) .
C4 C3 1.379(6) .
C4 H4 0.9300 .
N2 C6 1.350(5) .
N2 C10 1.351(5) .
C10 C9 1.395(5) .
C10 C11 1.494(5) .
C35 C34 1.379(6) .
C35 C36 1.401(6) .
C35 H35 0.9300 .
N1 C1 1.329(5) .
C11 C12 1.381(5) .
C21 C20 1.383(6) .
C21 C22 1.385(6) .
C21 H28 0.9300 .
C6 C7 1.408(5) .
C17 C22 1.387(6) .
C17 C18 1.398(5) .
C17 C16 1.498(6) .
C20 C19 1.383(6) .
C14 C15 1.379(6) .
C14 C13 1.382(6) .
C14 H14 0.9300 .
C33 C34 1.377(6) .
C33 C32 1.385(6) .
C33 H33 0.9300 .
C22 H29 0.9300 .
C13 C12 1.382(6) .
C13 H13 0.9300 .
C15 H15 0.9300 .
C30 O5 1.257(4) .
C30 O6 1.267(5) .
C30 C31 1.500(6) .
C2 C3 1.368(6) .
C2 C1 1.385(6) .
C2 H2 0.9300 .
C28 C27 1.389(6) .
C28 H21 0.9300 .
C19 C18 1.382(6) .
C19 H26 0.9300 .
C1 H1 0.9300 .
C9 C8 1.368(6) .
C9 H9 0.9300 .
C18 H25 0.9300 .
C34 Br3 1.907(4) .
C31 C32 1.390(5) .
C31 C36 1.390(5) .
C36 H36 0.9300 .
C25 C24 1.391(6) .
C25 H18 0.9300 .
C24 C23 1.507(6) .
C32 H32 0.9300 .
C7 C8 1.375(6) .
C7 H7 0.9300 .
C27 Br2 1.910(4) .
C8 H8 0.9300 .
C3 H3 0.9300 .
C12 H12 0.9300 .
O6 Sm01 2.342(3) 2_666
OW1 HW1B 0.72(5) .
OW1 HW1A 0.75(6) .

loop_
_geom_torsion_atom_site_label_1
_geom_torsion_atom_site_label_2
_geom_torsion_atom_site_label_3
_geom_torsion_atom_site_label_4
_geom_torsion
_geom_torsion_site_symmetry_4
N1 C5 C4 C3 -2.3(7) .
C6 C5 C4 C3 175.2(4) .
C6 N2 C10 C9 -0.5(6) .
Sm01 N2 C10 C9 174.0(3) .
C6 N2 C10 C11 177.4(3) .
Sm01 N2 C10 C11 -8.1(4) .
C4 C5 N1 C1 3.6(6) .
C6 C5 N1 C1 -174.1(4) .
C4 C5 N1 Sm01 -164.4(3) .
C6 C5 N1 Sm01 17.9(5) .
C15 N3 C11 C12 0.3(6) .
Sm01 N3 C11 C12 -175.7(3) .
C15 N3 C11 C10 -176.7(3) .
Sm01 N3 C11 C10 7.3(5) .
N2 C10 C11 N3 0.7(5) .
C9 C10 C11 N3 178.6(4) .
N2 C10 C11 C12 -176.4(4) .
C9 C10 C11 C12 1.6(6) .
C10 N2 C6 C7 1.0(6) .
Sm01 N2 C6 C7 -173.4(3) .
C10 N2 C6 C5 178.4(3) .
Sm01 N2 C6 C5 3.9(5) .
N1 C5 C6 N2 -14.1(5) .
C4 C5 C6 N2 168.3(4) .
N1 C5 C6 C7 163.2(4) .
C4 C5 C6 C7 -14.4(6) .
C22 C21 C20 C19 -0.7(6) .
C22 C21 C20 Br1 177.3(3) .
C20 C21 C22 C17 0.0(6) .
C18 C17 C22 C21 0.5(6) .
C16 C17 C22 C21 -176.7(4) .
C15 C14 C13 C12 0.0(6) .
C11 N3 C15 C14 -0.9(6) .
Sm01 N3 C15 C14 175.2(3) .
C13 C14 C15 N3 0.7(7) .
C24 C29 C28 C27 -2.3(6) .
C21 C20 C19 C18 0.9(6) .
Br1 C20 C19 C18 -177.1(3) .
C5 N1 C1 C2 -2.3(6) .
Sm01 N1 C1 C2 166.0(3) .
C3 C2 C1 N1 -0.4(7) .
N2 C10 C9 C8 -0.4(6) .
C11 C10 C9 C8 -178.3(4) .
C20 C19 C18 C17 -0.4(6) .
C22 C17 C18 C19 -0.3(6) .
C16 C17 C18 C19 176.9(4) .
C32 C33 C34 C35 -2.2(7) .
C32 C33 C34 Br3 175.8(3) .
C36 C35 C34 C33 3.6(6) .
C36 C35 C34 Br3 -174.4(3) .
O5 C30 C31 C32 178.3(4) .
O6 C30 C31 C32 0.4(6) .
O5 C30 C31 C36 -2.6(5) .
O6 C30 C31 C36 179.4(4) .
C32 C31 C36 C35 -1.1(6) .
C30 C31 C36 C35 179.8(4) .
C34 C35 C36 C31 -1.9(6) .
C27 C26 C25 C24 -3.1(7) .
C26 C25 C24 C29 2.5(6) .
C26 C25 C24 C23 -179.3(4) .
C28 C29 C24 C25 0.3(6) .
C28 C29 C24 C23 -177.9(4) .
C34 C33 C32 C31 -0.9(6) .
C36 C31 C32 C33 2.5(6) .
C30 C31 C32 C33 -178.4(4) .
Sm01 O4 C23 O3 12.3(4) .
Sm01 O4 C23 C24 -168.1(3) .
Sm01 O3 C23 O4 -12.5(4) .
Sm01 O3 C23 C24 167.9(3) .
C25 C24 C23 O4 -24.3(6) .
C29 C24 C23 O4 153.9(4) .
C25 C24 C23 O3 155.4(4) .
C29 C24 C23 O3 -26.4(5) .
C25 C24 C23 Sm01 -120.8(15) .
C29 C24 C23 Sm01 57.4(17) .
N2 C6 C7 C8 -0.7(6) .
C5 C6 C7 C8 -177.9(4) .
Sm01 O2 C16 O1 2.4(4) .
Sm01 O2 C16 C17 179.9(3) .
Sm01 O1 C16 O2 -2.4(4) .
Sm01 O1 C16 C17 -180.0(3) .
C22 C17 C16 O2 11.6(5) .
C18 C17 C16 O2 -165.5(4) .
C22 C17 C16 O1 -170.8(4) .
C18 C17 C16 O1 12.1(5) .
C25 C26 C27 C28 1.0(7) .
C25 C26 C27 Br2 -179.7(3) .
C29 C28 C27 C26 1.7(7) .
C29 C28 C27 Br2 -177.6(3) .
O6 C30 O5 Sm01 -2.5(11) .
C31 C30 O5 Sm01 179.7(6) .
C10 C9 C8 C7 0.8(6) .
C6 C7 C8 C9 -0.2(6) .
C1 C2 C3 C4 1.7(7) .
C5 C4 C3 C2 -0.4(7) .
N3 C11 C12 C13 0.4(6) .
C10 C11 C12 C13 177.3(4) .
C14 C13 C12 C11 -0.5(6) .
O5 C30 O6 Sm01 73.5(5) 2_666
C31 C30 O6 Sm01 -108.8(4) 2_666
